data_4332349
loop_
_publ_author_name
'Forni\'es, Juan'
'Fortu\~no, Consuelo'
'Ib\'a\~nez, Susana'
'Mart\'in, Antonio'

_publ_section_title
;
 From a Trinuclear Platinum(III) Phosphido Derivative to a Platinum(II)
 Cluster:&#x00A0; Formation of a P&#x2212;C Bond&#x2020;
;
_journal_issue 12
_journal_name_full 'Inorganic Chemistry'
_journal_page_first 4850
_journal_page_last 4858
_journal_paper_doi 10.1021/ic0602695
_journal_volume 45
_journal_year 2006
_chemical_formula_sum 'C92.2 H84.4 F20 I N O1.4 P4 Pt3'
_chemical_formula_weight 2444.86
_chemical_name_systematic
; 
 ? 
;
_space_group_IT_number 2
_symmetry_cell_setting triclinic
_symmetry_space_group_name_Hall '-P 1'
_symmetry_space_group_name_H-M 'P -1'
_atom_sites_solution_hydrogens geom
_atom_sites_solution_primary direct
_atom_sites_solution_secondary difmap
_audit_creation_method SHELXL-97
_cell_angle_alpha 102.013(5)
_cell_angle_beta 96.383(5)
_cell_angle_gamma 106.136(4)
_cell_formula_units_Z 2
_cell_length_a 12.146(3)
_cell_length_b 17.504(4)
_cell_length_c 23.088(6)
_cell_measurement_temperature 100(2)
_cell_volume 4536.7(19)
_computing_cell_refinement 'Bruker SMART'
_computing_data_collection 'Bruker SMART'
_computing_data_reduction 'Bruker SAINT'
_computing_molecular_graphics 'Bruker SHELXTL'
_computing_publication_material 'Bruker SHELXTL'
_computing_structure_refinement 'SHELXL-97 (Sheldrick, 1997)'
_computing_structure_solution 'SHELXS-97 (Sheldrick, 1990)'
_diffrn_ambient_temperature 100(2)
_diffrn_measured_fraction_theta_full 0.985
_diffrn_measured_fraction_theta_max 0.985
_diffrn_measurement_device_type 'CCD area detector'
_diffrn_measurement_method 'phi and omega scans'
_diffrn_radiation_monochromator graphite
_diffrn_radiation_source 'fine-focus sealed tube'
_diffrn_radiation_type MoK\a
_diffrn_radiation_wavelength 0.71073
_diffrn_reflns_av_R_equivalents 0.0327
_diffrn_reflns_av_sigmaI/netI 0.0607
_diffrn_reflns_limit_h_max 14
_diffrn_reflns_limit_h_min -13
_diffrn_reflns_limit_k_max 20
_diffrn_reflns_limit_k_min -20
_diffrn_reflns_limit_l_max 19
_diffrn_reflns_limit_l_min -27
_diffrn_reflns_number 24908
_diffrn_reflns_theta_full 25.03
_diffrn_reflns_theta_max 25.03
_diffrn_reflns_theta_min 1.73
_exptl_absorpt_coefficient_mu 5.113
_exptl_absorpt_correction_T_max 0.6032
_exptl_absorpt_correction_T_min 0.2283
_exptl_absorpt_correction_type none
_exptl_crystal_density_diffrn 1.790
_exptl_crystal_density_method 'not measured'
_exptl_crystal_F_000 2366
_exptl_crystal_size_max 0.41
_exptl_crystal_size_mid 0.21
_exptl_crystal_size_min 0.11
_refine_diff_density_max 1.884
_refine_diff_density_min -2.008
_refine_diff_density_rms 0.193
_refine_ls_extinction_method none
_refine_ls_goodness_of_fit_ref 1.153
_refine_ls_hydrogen_treatment mixed
_refine_ls_matrix_type full
_refine_ls_number_parameters 1091
_refine_ls_number_reflns 15801
_refine_ls_number_restraints 27
_refine_ls_restrained_S_all 1.152
_refine_ls_R_factor_all 0.0694
_refine_ls_R_factor_gt 0.0594
_refine_ls_shift/su_max 0.001
_refine_ls_shift/su_mean 0.000
_refine_ls_structure_factor_coef Fsqd
_refine_ls_weighting_details 'calc w=1/[\s^2^(Fo^2^)+(0.0600P)^2^+39.2238P] where P=(Fo^2^+2Fc^2^)/3'
_refine_ls_weighting_scheme calc
_refine_ls_wR_factor_gt 0.1410
_refine_ls_wR_factor_ref 0.1459
_reflns_number_gt 13929
_reflns_number_total 15801
_reflns_threshold_expression >2sigma(I)
_cod_data_source_file ic0602695sup1.cif
_cod_data_source_block 3
_cod_depositor_comments
;
The following automatic conversions were performed:

'_symmetry_cell_setting' value 'Triclinic' changed to 'triclinic'
according to /home/saulius/struct/CIF-dictionaries/cif_core.dic
dictionary named 'cif_core.dic' version 2.4.2 from 2011-04-26.

Automatic conversion script
Id: cif_fix_values 1891 2012-01-12 08:04:46Z andrius 
;
_cod_original_cell_volume 4536.7(18)
_cod_original_sg_symbol_H-M P-1
_cod_original_formula_sum 'C92.20 H84.40 F20 I N O1.40 P4 Pt3'
_cod_database_code 4332349

loop_
_symmetry_equiv_pos_as_xyz
'x, y, z'
'-x, -y, -z'

loop_
_atom_site_label
_atom_site_type_symbol
_atom_site_fract_x
_atom_site_fract_y
_atom_site_fract_z
_atom_site_U_iso_or_equiv
_atom_site_adp_type
_atom_site_occupancy
_atom_site_symmetry_multiplicity
_atom_site_calc_flag
_atom_site_refinement_flags
_atom_site_disorder_assembly
_atom_site_disorder_group
Pt1 Pt 0.62574(3) 0.34749(2) 0.246976(17) 0.01859(10) Uani 1 1 d . . .
Pt2 Pt 0.48765(3) 0.13288(2) 0.234840(17) 0.01851(10) Uani 1 1 d . . .
Pt3 Pt 0.46523(3) -0.07122(2) 0.228541(17) 0.01896(10) Uani 1 1 d . . .
I I 0.37430(6) -0.00628(4) 0.14756(3) 0.03006(17) Uani 1 1 d . . .
P1 P 0.5300(2) 0.22619(17) 0.17579(12) 0.0236(6) Uani 1 1 d . . .
P2 P 0.5883(2) 0.25269(15) 0.30300(11) 0.0187(5) Uani 1 1 d . . .
P3 P 0.4311(2) 0.03720(15) 0.29211(12) 0.0196(5) Uani 1 1 d . . .
P4 P 0.5225(2) -0.15956(15) 0.15732(12) 0.0207(5) Uani 1 1 d . . .
F1 F 0.8484(5) 0.4359(4) 0.1904(3) 0.0324(15) Uani 1 1 d . . .
F2 F 0.8762(6) 0.5430(4) 0.1220(4) 0.0475(19) Uani 1 1 d . . .
F3 F 0.6969(7) 0.5974(5) 0.0860(4) 0.055(2) Uani 1 1 d . . .
F4 F 0.4870(6) 0.5415(4) 0.1192(3) 0.0416(17) Uani 1 1 d . . .
F5 F 0.4577(4) 0.4350(4) 0.1881(3) 0.0274(13) Uani 1 1 d . . .
F6 F 0.8891(5) 0.4168(4) 0.3240(3) 0.0326(15) Uani 1 1 d . . .
F7 F 0.9919(5) 0.5407(5) 0.4210(3) 0.0460(19) Uani 1 1 d . . .
F8 F 0.8743(6) 0.6435(5) 0.4685(3) 0.050(2) Uani 1 1 d . . .
F9 F 0.6497(6) 0.6180(4) 0.4173(3) 0.0393(16) Uani 1 1 d . . .
F10 F 0.5428(5) 0.4905(4) 0.3230(3) 0.0279(14) Uani 1 1 d . . .
F11 F 0.3494(5) -0.1807(4) 0.3148(3) 0.0312(14) Uani 1 1 d . . .
F12 F 0.4433(6) -0.2430(4) 0.3958(3) 0.0365(15) Uani 1 1 d . . .
F13 F 0.6791(6) -0.2073(4) 0.4244(3) 0.0454(18) Uani 1 1 d . . .
F14 F 0.8185(5) -0.1083(4) 0.3677(3) 0.0422(17) Uani 1 1 d . . .
F15 F 0.7275(5) -0.0453(4) 0.2857(3) 0.0299(14) Uani 1 1 d . . .
F16 F 0.4199(5) -0.2945(4) 0.2122(3) 0.0383(16) Uani 1 1 d . . .
F17 F 0.5182(6) -0.3805(4) 0.2706(3) 0.0465(18) Uani 1 1 d . . .
F18 F 0.7502(6) -0.3588(5) 0.2796(4) 0.054(2) Uani 1 1 d . . .
F19 F 0.8810(6) -0.2496(5) 0.2268(4) 0.0495(19) Uani 1 1 d . . .
F20 F 0.7868(6) -0.1575(5) 0.1725(3) 0.0455(18) Uani 1 1 d . . .
C1 C 0.6492(8) 0.4272(6) 0.1923(5) 0.022(2) Uani 1 1 d . . .
C2 C 0.7546(8) 0.4593(6) 0.1734(5) 0.024(2) Uani 1 1 d . . .
C3 C 0.7729(10) 0.5146(7) 0.1387(5) 0.034(3) Uani 1 1 d . . .
C4 C 0.6807(10) 0.5422(7) 0.1190(5) 0.030(2) Uani 1 1 d . . .
C5 C 0.5772(9) 0.5139(6) 0.1368(5) 0.027(2) Uani 1 1 d . . .
C6 C 0.5606(8) 0.4590(6) 0.1722(4) 0.019(2) Uani 1 1 d . . .
C7 C 0.7100(8) 0.4462(6) 0.3197(4) 0.020(2) Uani 1 1 d . . .
C8 C 0.8246(8) 0.4660(7) 0.3470(5) 0.027(2) Uani 1 1 d . . .
C9 C 0.8797(9) 0.5294(7) 0.3960(5) 0.033(3) Uani 1 1 d . . .
C10 C 0.8217(10) 0.5794(7) 0.4198(5) 0.037(3) Uani 1 1 d . . .
C11 C 0.7073(10) 0.5674(7) 0.3945(5) 0.032(3) Uani 1 1 d . . .
C12 C 0.6558(9) 0.5011(7) 0.3456(5) 0.029(2) Uani 1 1 d . . .
C13 C 0.5340(8) -0.1099(6) 0.2964(4) 0.018(2) Uani 1 1 d . . .
C14 C 0.4673(9) -0.1595(6) 0.3262(5) 0.026(2) Uani 1 1 d . . .
C15 C 0.5131(9) -0.1936(6) 0.3696(5) 0.025(2) Uani 1 1 d . . .
C16 C 0.6331(10) -0.1748(7) 0.3832(5) 0.028(2) Uani 1 1 d . . .
C17 C 0.7032(8) -0.1235(6) 0.3550(5) 0.024(2) Uani 1 1 d . . .
C18 C 0.6523(9) -0.0932(6) 0.3127(5) 0.024(2) Uani 1 1 d . . .
C19 C 0.5990(8) -0.2229(6) 0.1896(5) 0.020(2) Uani 1 1 d . . .
C20 C 0.5352(9) -0.2812(6) 0.2152(5) 0.023(2) Uani 1 1 d . . .
C21 C 0.5844(8) -0.3263(6) 0.2458(5) 0.021(2) Uani 1 1 d . . .
C22 C 0.7004(10) -0.3159(6) 0.2502(5) 0.028(2) Uani 1 1 d . . .
C23 C 0.7676(9) -0.2590(7) 0.2247(5) 0.030(2) Uani 1 1 d . . .
C24 C 0.7176(9) -0.2124(6) 0.1962(5) 0.027(2) Uani 1 1 d . . .
C25 C 0.6099(10) 0.1983(7) 0.1163(5) 0.029(2) Uani 1 1 d . . .
C26 C 0.5522(13) 0.1365(8) 0.0647(5) 0.042(3) Uani 1 1 d . . .
H26A H 0.4716 0.1081 0.0604 0.050 Uiso 1 1 calc R . .
C27 C 0.6139(15) 0.1167(9) 0.0196(6) 0.052(4) Uani 1 1 d . . .
H27A H 0.5758 0.0742 -0.0157 0.062 Uiso 1 1 calc R . .
C28 C 0.7275(16) 0.1578(9) 0.0260(6) 0.055(4) Uani 1 1 d . . .
H28A H 0.7680 0.1449 -0.0057 0.066 Uiso 1 1 calc R . .
C29 C 0.7870(13) 0.2178(9) 0.0767(6) 0.048(3) Uani 1 1 d . . .
H29A H 0.8679 0.2449 0.0806 0.058 Uiso 1 1 calc R . .
C30 C 0.7262(12) 0.2389(8) 0.1230(6) 0.039(3) Uani 1 1 d . . .
H30A H 0.7655 0.2807 0.1585 0.046 Uiso 1 1 calc R . .
C31 C 0.3990(10) 0.2315(7) 0.1322(5) 0.030(3) Uani 1 1 d . . .
C32 C 0.4095(13) 0.2764(8) 0.0884(5) 0.046(3) Uani 1 1 d . . .
H32A H 0.4844 0.3014 0.0804 0.055 Uiso 1 1 calc R . .
C33 C 0.3111(15) 0.2849(9) 0.0562(6) 0.055(4) Uani 1 1 d . . .
H33A H 0.3196 0.3172 0.0277 0.065 Uiso 1 1 calc R . .
C34 C 0.2035(17) 0.2471(11) 0.0657(6) 0.070(6) Uani 1 1 d . . .
H34A H 0.1370 0.2521 0.0429 0.084 Uiso 1 1 calc R . .
C35 C 0.1889(12) 0.2020(10) 0.1076(7) 0.062(5) Uani 1 1 d . . .
H35A H 0.1133 0.1772 0.1148 0.075 Uiso 1 1 calc R . .
C36 C 0.2894(12) 0.1928(8) 0.1401(5) 0.044(3) Uani 1 1 d . . .
H36A H 0.2799 0.1592 0.1678 0.053 Uiso 1 1 calc R . .
C37 C 0.7220(8) 0.2467(6) 0.3430(5) 0.025(2) Uani 1 1 d . . .
C38 C 0.7771(9) 0.1930(7) 0.3163(5) 0.030(2) Uani 1 1 d . . .
H38A H 0.7433 0.1573 0.2775 0.036 Uiso 1 1 calc R . .
C39 C 0.8827(10) 0.1911(8) 0.3463(6) 0.043(3) Uani 1 1 d . . .
H39A H 0.9185 0.1526 0.3283 0.052 Uiso 1 1 calc R . .
C40 C 0.9351(10) 0.2442(9) 0.4013(6) 0.050(4) Uani 1 1 d . . .
H40A H 1.0074 0.2432 0.4211 0.060 Uiso 1 1 calc R . .
C41 C 0.8821(10) 0.2991(8) 0.4275(6) 0.043(3) Uani 1 1 d . . .
H41A H 0.9189 0.3367 0.4652 0.051 Uiso 1 1 calc R . .
C42 C 0.7760(9) 0.2999(7) 0.3997(5) 0.028(2) Uani 1 1 d . . .
H42A H 0.7391 0.3367 0.4191 0.034 Uiso 1 1 calc R . .
C43 C 0.5020(8) 0.2757(6) 0.3596(4) 0.021(2) Uani 1 1 d . . .
C44 C 0.5069(8) 0.2517(6) 0.4136(4) 0.022(2) Uani 1 1 d . . .
H44A H 0.5624 0.2256 0.4242 0.027 Uiso 1 1 calc R . .
C45 C 0.4295(10) 0.2663(7) 0.4522(5) 0.030(2) Uani 1 1 d . . .
H45A H 0.4343 0.2512 0.4894 0.036 Uiso 1 1 calc R . .
C46 C 0.3479(9) 0.3017(7) 0.4372(5) 0.031(3) Uani 1 1 d . . .
H46A H 0.2938 0.3086 0.4630 0.038 Uiso 1 1 calc R . .
C47 C 0.3427(9) 0.3279(7) 0.3849(5) 0.030(3) Uani 1 1 d . . .
H47A H 0.2879 0.3550 0.3757 0.037 Uiso 1 1 calc R . .
C48 C 0.4185(8) 0.3141(6) 0.3460(5) 0.021(2) Uani 1 1 d . . .
H48A H 0.4137 0.3310 0.3095 0.025 Uiso 1 1 calc R . .
C49 C 0.2763(9) 0.0213(6) 0.2923(5) 0.027(2) Uani 1 1 d . . .
C50 C 0.1971(11) -0.0559(8) 0.2863(8) 0.063(5) Uani 1 1 d . . .
H50A H 0.2222 -0.1033 0.2795 0.076 Uiso 1 1 calc R . .
C51 C 0.0806(11) -0.0635(9) 0.2902(9) 0.073(6) Uani 1 1 d . . .
H51A H 0.0272 -0.1162 0.2867 0.087 Uiso 1 1 calc R . .
C52 C 0.0424(11) 0.0038(9) 0.2990(9) 0.072(6) Uani 1 1 d . . .
H52A H -0.0374 -0.0017 0.2997 0.086 Uiso 1 1 calc R . .
C53 C 0.1220(12) 0.0789(9) 0.3068(10) 0.078(6) Uani 1 1 d . . .
H53A H 0.0973 0.1264 0.3149 0.093 Uiso 1 1 calc R . .
C54 C 0.2362(11) 0.0882(8) 0.3035(7) 0.048(4) Uani 1 1 d . . .
H54A H 0.2889 0.1417 0.3089 0.058 Uiso 1 1 calc R . .
C55 C 0.4920(9) 0.0568(6) 0.3719(4) 0.022(2) Uani 1 1 d . . .
C56 C 0.6134(9) 0.0729(6) 0.3869(5) 0.026(2) Uani 1 1 d . . .
H56A H 0.6587 0.0677 0.3561 0.031 Uiso 1 1 calc R . .
C57 C 0.6663(11) 0.0965(7) 0.4472(5) 0.036(3) Uani 1 1 d . . .
H57A H 0.7485 0.1101 0.4578 0.043 Uiso 1 1 calc R . .
C58 C 0.5989(13) 0.1002(7) 0.4917(5) 0.042(3) Uani 1 1 d . . .
H58A H 0.6355 0.1161 0.5328 0.050 Uiso 1 1 calc R . .
C59 C 0.4806(12) 0.0814(7) 0.4774(6) 0.041(3) Uani 1 1 d . . .
H59A H 0.4353 0.0817 0.5084 0.049 Uiso 1 1 calc R . .
C60 C 0.4260(10) 0.0615(7) 0.4170(5) 0.032(3) Uani 1 1 d . . .
H60C H 0.3443 0.0512 0.4072 0.039 Uiso 1 1 calc R . .
C61 C 0.6218(8) -0.1014(6) 0.1177(4) 0.019(2) Uani 1 1 d . . .
C62 C 0.6427(10) -0.1327(7) 0.0616(5) 0.031(3) Uani 1 1 d . . .
H62A H 0.6028 -0.1883 0.0409 0.037 Uiso 1 1 calc R . .
C63 C 0.7213(10) -0.0838(7) 0.0353(5) 0.031(2) Uani 1 1 d . . .
H63A H 0.7346 -0.1060 -0.0035 0.037 Uiso 1 1 calc R . .
C64 C 0.7809(9) -0.0028(7) 0.0647(6) 0.034(3) Uani 1 1 d . . .
H64C H 0.8359 0.0303 0.0466 0.041 Uiso 1 1 calc R . .
C65 C 0.7599(10) 0.0291(8) 0.1201(6) 0.038(3) Uani 1 1 d . . .
H65C H 0.7999 0.0848 0.1403 0.046 Uiso 1 1 calc R . .
C66 C 0.6818(9) -0.0183(7) 0.1470(5) 0.030(2) Uani 1 1 d . . .
H66A H 0.6680 0.0048 0.1855 0.036 Uiso 1 1 calc R . .
C67 C 0.4127(9) -0.2404(6) 0.1001(5) 0.028(2) Uani 1 1 d . . .
C68 C 0.2955(9) -0.2426(6) 0.0947(5) 0.031(3) Uani 1 1 d . . .
H68A H 0.2740 -0.2025 0.1216 0.037 Uiso 1 1 calc R . .
C69 C 0.2103(11) -0.3031(7) 0.0502(6) 0.043(3) Uani 1 1 d . . .
H69A H 0.1314 -0.3037 0.0458 0.052 Uiso 1 1 calc R . .
C70 C 0.2438(11) -0.3632(7) 0.0122(6) 0.043(3) Uani 1 1 d . . .
H70A H 0.1865 -0.4043 -0.0184 0.051 Uiso 1 1 calc R . .
C71 C 0.3565(11) -0.3639(7) 0.0182(5) 0.037(3) Uani 1 1 d . . .
H71A H 0.3774 -0.4049 -0.0081 0.044 Uiso 1 1 calc R . .
C72 C 0.4412(10) -0.3034(7) 0.0636(5) 0.031(2) Uani 1 1 d . . .
H72A H 0.5189 -0.3054 0.0693 0.037 Uiso 1 1 calc R . .
N N 0.1835(7) 0.5034(5) 0.2685(5) 0.031(2) Uani 1 1 d . A .
C73 C 0.2313(10) 0.5075(8) 0.2115(5) 0.037(3) Uani 1 1 d . . .
H73A H 0.2864 0.4751 0.2083 0.044 Uiso 1 1 calc R . .
H73B H 0.2761 0.5653 0.2147 0.044 Uiso 1 1 calc R . .
C74 C 0.1412(10) 0.4766(9) 0.1540(6) 0.047(3) Uani 1 1 d . . .
H74A H 0.0934 0.4195 0.1511 0.056 Uiso 1 1 calc R . .
H74B H 0.0889 0.5111 0.1553 0.056 Uiso 1 1 calc R . .
C75 C 0.1984(10) 0.4788(9) 0.0993(6) 0.045(3) Uani 1 1 d . . .
H75A H 0.2422 0.5364 0.1012 0.054 Uiso 1 1 calc R . .
H75B H 0.2548 0.4474 0.0998 0.054 Uiso 1 1 calc R . .
C76 C 0.1112(13) 0.4433(9) 0.0415(7) 0.060(4) Uani 1 1 d . . .
H76A H 0.1519 0.4463 0.0073 0.090 Uiso 1 1 calc R . .
H76B H 0.0558 0.4746 0.0406 0.090 Uiso 1 1 calc R . .
H76C H 0.0691 0.3858 0.0390 0.090 Uiso 1 1 calc R . .
C77 C 0.2873(9) 0.5327(7) 0.3209(5) 0.029(2) Uani 1 1 d . . .
H77A H 0.3407 0.5001 0.3114 0.035 Uiso 1 1 calc R . .
H77B H 0.3301 0.5907 0.3234 0.035 Uiso 1 1 calc R . .
C78 C 0.2582(10) 0.5269(8) 0.3823(6) 0.041(3) Uani 1 1 d . . .
H78A H 0.2122 0.4698 0.3803 0.049 Uiso 1 1 calc R . .
H78B H 0.2102 0.5629 0.3942 0.049 Uiso 1 1 calc R . .
C79 C 0.3706(10) 0.5530(8) 0.4300(6) 0.041(3) Uani 1 1 d . . .
H79A H 0.4240 0.5231 0.4150 0.050 Uiso 1 1 calc R . .
H79B H 0.4103 0.6125 0.4365 0.050 Uiso 1 1 calc R . .
C80 C 0.3434(11) 0.5350(8) 0.4892(6) 0.041(3) Uani 1 1 d . . .
H80A H 0.4160 0.5520 0.5185 0.061 Uiso 1 1 calc R . .
H80B H 0.3050 0.4760 0.4830 0.061 Uiso 1 1 calc R . .
H80C H 0.2917 0.5655 0.5045 0.061 Uiso 1 1 calc R . .
C81 C 0.1139(9) 0.4157(6) 0.2643(5) 0.027(2) Uani 1 1 d . . .
H81A H 0.0911 0.4127 0.3039 0.033 Uiso 1 1 calc R . .
H81B H 0.0414 0.4011 0.2346 0.033 Uiso 1 1 calc R . .
C82 C 0.1743(9) 0.3523(7) 0.2469(5) 0.032(3) Uani 1 1 d . . .
H82A H 0.1826 0.3462 0.2041 0.039 Uiso 1 1 calc R . .
H82B H 0.2534 0.3713 0.2715 0.039 Uiso 1 1 calc R . .
C83 C 0.1083(10) 0.2703(7) 0.2555(6) 0.041(3) Uani 1 1 d . . .
H83A H 0.0997 0.2771 0.2983 0.049 Uiso 1 1 calc R . .
H83B H 0.1549 0.2324 0.2469 0.049 Uiso 1 1 calc R . .
C84 C -0.0116(12) 0.2313(9) 0.2164(6) 0.054(4) Uani 1 1 d . . .
H84A H -0.0487 0.1783 0.2247 0.081 Uiso 1 1 calc R . .
H84B H -0.0041 0.2228 0.1739 0.081 Uiso 1 1 calc R . .
H84C H -0.0594 0.2676 0.2254 0.081 Uiso 1 1 calc R . .
C85 C 0.1028(10) 0.5554(6) 0.2795(7) 0.052(4) Uani 1 1 d D . .
C86 C 0.1589(16) 0.6405(9) 0.2684(12) 0.041(4) Uiso 0.50 1 d PD A 1
C87 C 0.079(3) 0.6945(11) 0.2780(13) 0.068(7) Uiso 0.50 1 d PD A 1
C88 C 0.053(4) 0.707(3) 0.3428(17) 0.117(12) Uiso 0.50 1 d PD A 1
C86' C 0.1610(15) 0.6492(7) 0.2951(11) 0.041(4) Uiso 0.50 1 d PD A 2
C87' C 0.072(2) 0.6951(11) 0.3079(13) 0.068(7) Uiso 0.50 1 d PD A 2
C88' C 0.082(4) 0.730(3) 0.3759(14) 0.117(12) Uiso 0.50 1 d PD A 2
O1 O 0.014(3) 0.8381(12) 0.0984(11) 0.101(9) Uiso 0.50 1 d PD B 1
C89 C 0.039(3) 0.9098(12) 0.0873(9) 0.066(9) Uiso 0.50 1 d PD B 1
C90 C 0.044(3) 0.9247(19) 0.0245(10) 0.080(11) Uiso 0.50 1 d PD B 1
C91 C 0.046(3) 0.9894(13) 0.1322(12) 0.074(10) Uiso 0.50 1 d PD B 1
O1' O 0.055(3) 0.9583(19) 0.0643(15) 0.091(10) Uiso 0.40 1 d PD C 2
C89' C 0.029(4) 0.8839(19) 0.0712(16) 0.143(16) Uiso 0.40 1 d PD C 2
C90' C 0.038(6) 0.811(2) 0.024(2) 0.143(16) Uiso 0.40 1 d PD C 2
C91' C 0.039(7) 0.864(3) 0.133(2) 0.143(16) Uiso 0.40 1 d PD C 2
O2 O 0.052(4) 1.004(3) 0.488(2) 0.192(15) Uiso 0.50 1 d PD . .
C92 C 0.004(3) 0.949(3) 0.515(3) 0.192(15) Uiso 0.50 1 d PD . .
C93 C -0.116(5) 0.940(4) 0.533(3) 0.192(15) Uiso 0.50 1 d PD . .
C94 C 0.004(6) 0.864(4) 0.480(3) 0.192(15) Uiso 0.50 1 d PD . .

loop_
_atom_site_aniso_label
_atom_site_aniso_U_11
_atom_site_aniso_U_22
_atom_site_aniso_U_33
_atom_site_aniso_U_23
_atom_site_aniso_U_13
_atom_site_aniso_U_12
Pt1 0.01806(18) 0.0191(2) 0.0176(2) 0.00233(15) 0.00150(14) 0.00652(15)
Pt2 0.01957(18) 0.0174(2) 0.0159(2) -0.00085(15) -0.00093(14) 0.00681(15)
Pt3 0.01926(18) 0.0151(2) 0.0194(2) 0.00024(15) 0.00056(14) 0.00451(15)
I 0.0368(4) 0.0237(4) 0.0245(4) -0.0025(3) -0.0057(3) 0.0118(3)
P1 0.0306(14) 0.0213(14) 0.0176(13) 0.0004(11) -0.0008(11) 0.0114(11)
P2 0.0185(11) 0.0164(13) 0.0168(13) -0.0005(10) -0.0025(9) 0.0042(10)
P3 0.0189(12) 0.0142(12) 0.0223(14) -0.0006(10) 0.0024(10) 0.0043(10)
P4 0.0240(12) 0.0128(12) 0.0207(14) 0.0005(10) 0.0017(10) 0.0023(10)
F1 0.021(3) 0.035(4) 0.042(4) 0.013(3) 0.001(3) 0.009(3)
F2 0.035(4) 0.045(4) 0.067(5) 0.033(4) 0.022(3) 0.001(3)
F3 0.068(5) 0.044(5) 0.063(5) 0.033(4) 0.014(4) 0.019(4)
F4 0.037(4) 0.033(4) 0.059(5) 0.017(3) -0.001(3) 0.018(3)
F5 0.015(3) 0.028(3) 0.040(4) 0.006(3) 0.002(2) 0.009(2)
F6 0.016(3) 0.036(4) 0.041(4) -0.002(3) 0.006(3) 0.009(3)
F7 0.018(3) 0.058(5) 0.047(4) -0.003(4) -0.007(3) 0.006(3)
F8 0.039(4) 0.048(5) 0.035(4) -0.021(3) -0.005(3) -0.003(3)
F9 0.039(4) 0.033(4) 0.038(4) -0.009(3) 0.004(3) 0.012(3)
F10 0.016(3) 0.029(3) 0.038(4) 0.004(3) -0.003(2) 0.011(2)
F11 0.023(3) 0.027(3) 0.038(4) 0.006(3) 0.006(3) 0.002(3)
F12 0.044(4) 0.031(4) 0.032(4) 0.013(3) 0.010(3) 0.003(3)
F13 0.056(4) 0.048(4) 0.037(4) 0.023(4) -0.004(3) 0.019(4)
F14 0.025(3) 0.055(5) 0.045(4) 0.018(4) -0.005(3) 0.011(3)
F15 0.020(3) 0.034(4) 0.036(4) 0.015(3) 0.006(3) 0.004(3)
F16 0.028(3) 0.035(4) 0.044(4) 0.009(3) 0.002(3) 0.000(3)
F17 0.051(4) 0.038(4) 0.056(5) 0.026(4) 0.010(4) 0.012(3)
F18 0.043(4) 0.044(4) 0.079(6) 0.030(4) -0.003(4) 0.014(3)
F19 0.028(3) 0.058(5) 0.071(5) 0.032(4) 0.010(3) 0.015(3)
F20 0.029(3) 0.054(5) 0.060(5) 0.030(4) 0.011(3) 0.010(3)
C1 0.024(5) 0.011(5) 0.024(6) -0.001(4) -0.002(4) -0.002(4)
C2 0.019(5) 0.024(6) 0.022(5) 0.001(4) -0.006(4) 0.002(4)
C3 0.035(6) 0.029(6) 0.034(7) 0.003(5) 0.008(5) 0.006(5)
C4 0.038(6) 0.024(6) 0.029(6) 0.014(5) 0.002(5) 0.010(5)
C5 0.025(5) 0.018(5) 0.034(6) 0.001(5) -0.011(4) 0.009(4)
C6 0.019(5) 0.011(5) 0.019(5) -0.003(4) -0.006(4) -0.002(4)
C7 0.020(5) 0.016(5) 0.017(5) -0.003(4) 0.003(4) -0.001(4)
C8 0.018(5) 0.037(6) 0.027(6) 0.003(5) 0.004(4) 0.014(5)
C9 0.017(5) 0.040(7) 0.029(6) 0.002(5) -0.009(4) -0.002(5)
C10 0.035(6) 0.033(7) 0.028(6) -0.002(5) -0.003(5) -0.001(5)
C11 0.030(6) 0.032(6) 0.031(6) 0.003(5) 0.008(5) 0.007(5)
C12 0.022(5) 0.034(6) 0.025(6) 0.014(5) -0.002(4) -0.001(5)
C13 0.022(5) 0.013(5) 0.012(5) 0.001(4) -0.001(4) -0.003(4)
C14 0.029(5) 0.014(5) 0.028(6) -0.009(4) 0.008(4) 0.006(4)
C15 0.036(6) 0.019(5) 0.020(5) 0.009(4) 0.009(4) 0.004(4)
C16 0.038(6) 0.027(6) 0.021(6) 0.004(5) 0.001(5) 0.014(5)
C17 0.019(5) 0.025(6) 0.031(6) 0.010(5) 0.001(4) 0.009(4)
C18 0.031(5) 0.017(5) 0.020(5) 0.003(4) 0.006(4) 0.003(4)
C19 0.019(5) 0.010(5) 0.026(6) -0.003(4) 0.001(4) 0.005(4)
C20 0.026(5) 0.017(5) 0.020(5) -0.004(4) 0.003(4) 0.001(4)
C21 0.027(5) 0.012(5) 0.026(6) 0.005(4) 0.011(4) 0.007(4)
C22 0.038(6) 0.018(5) 0.029(6) 0.004(5) 0.004(5) 0.013(5)
C23 0.029(5) 0.024(6) 0.038(7) 0.008(5) 0.001(5) 0.011(5)
C24 0.027(5) 0.018(5) 0.035(6) 0.007(5) 0.009(5) 0.003(4)
C25 0.053(7) 0.022(6) 0.027(6) 0.011(5) 0.014(5) 0.028(5)
C26 0.062(8) 0.040(7) 0.025(7) 0.005(5) 0.008(6) 0.021(6)
C27 0.085(11) 0.058(9) 0.021(7) 0.008(6) 0.016(7) 0.034(8)
C28 0.100(13) 0.056(9) 0.023(7) 0.013(6) 0.025(7) 0.040(9)
C29 0.064(9) 0.052(9) 0.052(9) 0.030(7) 0.035(7) 0.033(7)
C30 0.058(8) 0.034(7) 0.030(7) 0.010(5) 0.012(6) 0.020(6)
C31 0.044(7) 0.032(6) 0.016(5) -0.003(5) -0.001(5) 0.025(5)
C32 0.072(9) 0.037(7) 0.023(6) -0.006(5) -0.016(6) 0.028(7)
C33 0.090(12) 0.051(9) 0.025(7) -0.005(6) -0.016(7) 0.047(9)
C34 0.100(14) 0.086(12) 0.029(8) -0.012(8) -0.028(8) 0.073(12)
C35 0.038(7) 0.085(12) 0.059(10) -0.012(9) -0.007(7) 0.041(8)
C36 0.061(8) 0.050(8) 0.017(6) -0.012(5) -0.017(6) 0.035(7)
C37 0.016(5) 0.026(6) 0.029(6) 0.013(5) -0.005(4) 0.000(4)
C38 0.022(5) 0.036(6) 0.030(6) 0.006(5) 0.004(4) 0.008(5)
C39 0.025(6) 0.055(8) 0.060(9) 0.020(7) 0.009(6) 0.023(6)
C40 0.025(6) 0.069(10) 0.054(9) 0.011(7) -0.011(6) 0.022(6)
C41 0.025(6) 0.050(8) 0.038(7) 0.010(6) -0.008(5) -0.006(6)
C42 0.022(5) 0.030(6) 0.028(6) 0.005(5) -0.006(4) 0.005(4)
C43 0.014(4) 0.023(5) 0.020(5) -0.004(4) 0.004(4) 0.001(4)
C44 0.022(5) 0.018(5) 0.021(5) -0.003(4) 0.000(4) 0.004(4)
C45 0.037(6) 0.034(6) 0.019(6) 0.004(5) 0.005(5) 0.012(5)
C46 0.030(6) 0.034(6) 0.026(6) -0.004(5) 0.010(5) 0.011(5)
C47 0.019(5) 0.032(6) 0.038(7) -0.003(5) 0.005(5) 0.012(5)
C48 0.017(4) 0.019(5) 0.026(6) 0.001(4) 0.002(4) 0.009(4)
C49 0.023(5) 0.020(5) 0.032(6) -0.003(5) 0.003(4) 0.003(4)
C50 0.037(7) 0.014(6) 0.129(15) 0.002(7) 0.016(8) 0.005(5)
C51 0.019(6) 0.037(8) 0.142(17) 0.003(9) 0.020(8) -0.010(6)
C52 0.028(7) 0.047(9) 0.159(18) 0.040(10) 0.033(9) 0.026(7)
C53 0.041(8) 0.039(9) 0.17(2) 0.039(10) 0.046(10) 0.024(7)
C54 0.035(6) 0.025(6) 0.095(12) 0.016(7) 0.022(7) 0.021(5)
C55 0.036(6) 0.010(5) 0.019(5) 0.006(4) 0.007(4) 0.004(4)
C56 0.036(6) 0.014(5) 0.027(6) 0.002(4) 0.005(5) 0.007(4)
C57 0.047(7) 0.026(6) 0.031(7) 0.002(5) -0.005(5) 0.014(5)
C58 0.073(9) 0.026(6) 0.020(6) 0.003(5) -0.001(6) 0.010(6)
C59 0.070(9) 0.019(6) 0.031(7) 0.003(5) 0.015(6) 0.012(6)
C60 0.040(6) 0.025(6) 0.032(6) 0.010(5) 0.011(5) 0.005(5)
C61 0.018(4) 0.012(5) 0.024(5) -0.001(4) -0.001(4) 0.004(4)
C62 0.047(7) 0.017(5) 0.025(6) -0.003(4) 0.003(5) 0.010(5)
C63 0.046(7) 0.032(6) 0.017(6) 0.006(5) 0.009(5) 0.012(5)
C64 0.026(5) 0.038(7) 0.044(7) 0.019(6) 0.015(5) 0.011(5)
C65 0.040(7) 0.031(7) 0.035(7) 0.007(5) 0.003(5) 0.001(5)
C66 0.027(5) 0.026(6) 0.033(6) 0.001(5) 0.003(5) 0.007(5)
C67 0.034(6) 0.015(5) 0.030(6) 0.007(4) 0.000(5) 0.001(4)
C68 0.030(6) 0.013(5) 0.032(6) -0.007(4) -0.006(5) -0.006(4)
C69 0.044(7) 0.029(7) 0.051(8) 0.016(6) -0.010(6) 0.003(5)
C70 0.052(8) 0.022(6) 0.039(7) 0.007(5) -0.017(6) -0.002(5)
C71 0.056(8) 0.027(6) 0.027(6) 0.003(5) 0.009(5) 0.015(6)
C72 0.040(6) 0.025(6) 0.023(6) 0.004(5) -0.002(5) 0.008(5)
N 0.014(4) 0.024(5) 0.053(6) 0.022(5) -0.003(4) 0.001(4)
C73 0.031(6) 0.042(7) 0.038(7) 0.028(6) 0.006(5) 0.001(5)
C74 0.029(6) 0.058(9) 0.057(9) 0.030(7) 0.002(6) 0.011(6)
C75 0.025(6) 0.052(8) 0.056(9) 0.028(7) -0.003(5) 0.001(6)
C76 0.054(8) 0.055(9) 0.068(10) 0.032(8) -0.018(7) 0.014(7)
C77 0.018(5) 0.027(6) 0.044(7) 0.010(5) 0.004(5) 0.009(4)
C78 0.029(6) 0.041(7) 0.058(9) 0.012(6) 0.013(6) 0.017(5)
C79 0.031(6) 0.034(7) 0.051(8) 0.006(6) -0.002(5) 0.004(5)
C80 0.048(7) 0.032(7) 0.045(8) 0.007(6) 0.019(6) 0.014(6)
C81 0.021(5) 0.028(6) 0.031(6) 0.015(5) 0.002(4) 0.000(4)
C82 0.030(6) 0.037(7) 0.025(6) 0.000(5) 0.002(5) 0.010(5)
C83 0.033(6) 0.033(7) 0.049(8) 0.009(6) -0.003(6) 0.002(5)
C84 0.046(8) 0.058(9) 0.039(8) -0.001(7) -0.008(6) 0.004(7)
C85 0.026(6) 0.033(7) 0.096(12) 0.018(7) -0.006(7) 0.014(5)

loop_
_atom_type_symbol
_atom_type_description
_atom_type_scat_dispersion_real
_atom_type_scat_dispersion_imag
_atom_type_scat_source
C C 0.0033 0.0016 'International Tables Vol C Tables 4.2.6.8 and 6.1.1.4'
H H 0.0000 0.0000 'International Tables Vol C Tables 4.2.6.8 and 6.1.1.4'
N N 0.0061 0.0033 'International Tables Vol C Tables 4.2.6.8 and 6.1.1.4'
F F 0.0171 0.0103 'International Tables Vol C Tables 4.2.6.8 and 6.1.1.4'
P P 0.1023 0.0942 'International Tables Vol C Tables 4.2.6.8 and 6.1.1.4'
I I -0.4742 1.8119 'International Tables Vol C Tables 4.2.6.8 and 6.1.1.4'
Pt Pt -1.7033 8.3905 'International Tables Vol C Tables 4.2.6.8 and 6.1.1.4'
O O 0.0106 0.0060 'International Tables Vol C Tables 4.2.6.8 and 6.1.1.4'

loop_
_geom_angle_atom_site_label_1
_geom_angle_atom_site_label_2
_geom_angle_atom_site_label_3
_geom_angle
_geom_angle_site_symmetry_1
_geom_angle_site_symmetry_3
C1 Pt1 C7 88.6(4) . .
C1 Pt1 P2 175.9(3) . .
C7 Pt1 P2 95.0(3) . .
C1 Pt1 P1 99.6(3) . .
C7 Pt1 P1 171.8(3) . .
P2 Pt1 P1 76.74(9) . .
P2 Pt2 P1 76.75(9) . .
P2 Pt2 P3 105.13(9) . .
P1 Pt2 P3 176.01(9) . .
P2 Pt2 I 176.15(7) . .
P1 Pt2 I 99.72(7) . .
P3 Pt2 I 78.49(7) . .
C13 Pt3 P3 94.0(3) . .
C13 Pt3 P4 91.9(3) . .
P3 Pt3 P4 168.48(9) . .
C13 Pt3 I 174.0(3) . .
P3 Pt3 I 80.02(7) . .
P4 Pt3 I 93.85(7) . .
Pt3 I Pt2 80.45(3) . .
C31 P1 C25 101.4(5) . .
C31 P1 Pt1 111.9(4) . .
C25 P1 Pt1 115.3(4) . .
C31 P1 Pt2 112.2(4) . .
C25 P1 Pt2 114.4(3) . .
Pt1 P1 Pt2 102.06(10) . .
C43 P2 C37 106.4(5) . .
C43 P2 Pt2 109.9(3) . .
C37 P2 Pt2 111.8(4) . .
C43 P2 Pt1 113.1(4) . .
C37 P2 Pt1 111.5(3) . .
Pt2 P2 Pt1 104.38(10) . .
C49 P3 C55 103.0(5) . .
C49 P3 Pt3 112.4(3) . .
C55 P3 Pt3 115.6(3) . .
C49 P3 Pt2 106.1(4) . .
C55 P3 Pt2 123.0(3) . .
Pt3 P3 Pt2 96.58(10) . .
C61 P4 C67 106.6(5) . .
C61 P4 C19 106.6(4) . .
C67 P4 C19 99.2(5) . .
C61 P4 Pt3 110.0(3) . .
C67 P4 Pt3 119.6(4) . .
C19 P4 Pt3 113.7(3) . .
C2 C1 C6 112.8(9) . .
C2 C1 Pt1 124.4(8) . .
C6 C1 Pt1 122.7(7) . .
F1 C2 C3 115.3(9) . .
F1 C2 C1 119.5(9) . .
C3 C2 C1 125.2(10) . .
F2 C3 C2 122.3(10) . .
F2 C3 C4 118.5(10) . .
C2 C3 C4 119.2(10) . .
F3 C4 C5 121.6(10) . .
F3 C4 C3 120.4(10) . .
C5 C4 C3 118.0(10) . .
C4 C5 F4 118.9(10) . .
C4 C5 C6 122.0(9) . .
F4 C5 C6 119.1(10) . .
F5 C6 C5 118.5(9) . .
F5 C6 C1 118.8(9) . .
C5 C6 C1 122.8(9) . .
C8 C7 C12 112.6(9) . .
C8 C7 Pt1 125.0(8) . .
C12 C7 Pt1 122.5(7) . .
C9 C8 C7 125.3(10) . .
C9 C8 F6 116.7(9) . .
C7 C8 F6 118.0(9) . .
C10 C9 F7 120.6(10) . .
C10 C9 C8 119.2(10) . .
F7 C9 C8 120.2(10) . .
C9 C10 F8 120.7(10) . .
C9 C10 C11 120.5(10) . .
F8 C10 C11 118.9(11) . .
F9 C11 C12 121.8(10) . .
F9 C11 C10 120.7(10) . .
C12 C11 C10 117.5(10) . .
F10 C12 C11 115.5(10) . .
F10 C12 C7 119.5(9) . .
C11 C12 C7 124.9(10) . .
C14 C13 C18 115.0(9) . .
C14 C13 Pt3 122.9(7) . .
C18 C13 Pt3 121.9(7) . .
F11 C14 C13 121.2(10) . .
F11 C14 C15 114.9(9) . .
C13 C14 C15 123.9(9) . .
F12 C15 C16 121.4(9) . .
F12 C15 C14 120.8(9) . .
C16 C15 C14 117.8(9) . .
F13 C16 C17 121.3(9) . .
F13 C16 C15 118.8(10) . .
C17 C16 C15 119.9(9) . .
F14 C17 C18 122.3(9) . .
F14 C17 C16 118.6(9) . .
C18 C17 C16 119.1(9) . .
F15 C18 C17 115.2(9) . .
F15 C18 C13 120.5(9) . .
C17 C18 C13 124.3(9) . .
C20 C19 C24 116.0(9) . .
C20 C19 P4 117.4(7) . .
C24 C19 P4 126.3(8) . .
F16 C20 C21 116.9(9) . .
F16 C20 C19 120.2(9) . .
C21 C20 C19 122.9(9) . .
F17 C21 C22 120.5(9) . .
F17 C21 C20 119.9(9) . .
C22 C21 C20 119.6(9) . .
F18 C22 C21 120.7(10) . .
F18 C22 C23 119.7(10) . .
C21 C22 C23 119.6(10) . .
F19 C23 C24 119.5(10) . .
F19 C23 C22 120.5(9) . .
C24 C23 C22 120.0(10) . .
F20 C24 C23 117.7(9) . .
F20 C24 C19 120.3(9) . .
C23 C24 C19 121.9(10) . .
C30 C25 C26 120.6(11) . .
C30 C25 P1 119.4(9) . .
C26 C25 P1 120.0(10) . .
C27 C26 C25 119.3(14) . .
C28 C27 C26 119.7(14) . .
C27 C28 C29 122.2(13) . .
C28 C29 C30 119.0(14) . .
C25 C30 C29 119.2(12) . .
C36 C31 C32 117.9(11) . .
C36 C31 P1 122.7(9) . .
C32 C31 P1 119.4(10) . .
C33 C32 C31 120.7(15) . .
C34 C33 C32 120.1(15) . .
C33 C34 C35 121.2(13) . .
C34 C35 C36 118.7(16) . .
C31 C36 C35 121.2(14) . .
C38 C37 C42 118.3(9) . .
C38 C37 P2 120.4(8) . .
C42 C37 P2 121.2(8) . .
C37 C38 C39 120.1(11) . .
C40 C39 C38 120.8(12) . .
C39 C40 C41 119.4(11) . .
C40 C41 C42 120.7(12) . .
C41 C42 C37 120.6(11) . .
C44 C43 C48 118.1(9) . .
C44 C43 P2 123.9(8) . .
C48 C43 P2 117.8(8) . .
C43 C44 C45 119.6(10) . .
C46 C45 C44 120.9(10) . .
C45 C46 C47 120.8(10) . .
C46 C47 C48 119.3(10) . .
C47 C48 C43 121.2(10) . .
C54 C49 C50 117.8(11) . .
C54 C49 P3 119.5(8) . .
C50 C49 P3 122.6(9) . .
C49 C50 C51 119.8(12) . .
C52 C51 C50 121.0(12) . .
C53 C52 C51 118.2(12) . .
C52 C53 C54 122.1(13) . .
C53 C54 C49 121.1(12) . .
C60 C55 C56 120.0(10) . .
C60 C55 P3 123.1(8) . .
C56 C55 P3 116.8(8) . .
C57 C56 C55 119.4(10) . .
C58 C57 C56 119.8(12) . .
C59 C58 C57 121.0(11) . .
C58 C59 C60 120.1(12) . .
C55 C60 C59 119.6(11) . .
C62 C61 C66 118.3(10) . .
C62 C61 P4 124.6(8) . .
C66 C61 P4 117.1(8) . .
C61 C62 C63 120.4(10) . .
C62 C63 C64 120.9(10) . .
C65 C64 C63 119.2(11) . .
C64 C65 C66 120.9(11) . .
C65 C66 C61 120.3(11) . .
C72 C67 C68 118.8(10) . .
C72 C67 P4 121.3(8) . .
C68 C67 P4 119.7(8) . .
C69 C68 C67 120.6(11) . .
C68 C69 C70 118.6(12) . .
C71 C70 C69 121.6(11) . .
C70 C71 C72 119.3(11) . .
C67 C72 C71 120.8(11) . .
C73 N C81 109.2(9) . .
C73 N C85 112.5(9) . .
C81 N C85 107.3(8) . .
C73 N C77 107.8(8) . .
C81 N C77 109.9(8) . .
C85 N C77 110.1(9) . .
N C73 C74 115.5(9) . .
C75 C74 C73 111.2(10) . .
C76 C75 C74 112.2(11) . .
C78 C77 N 116.2(9) . .
C77 C78 C79 110.8(10) . .
C80 C79 C78 111.2(10) . .
C82 C81 N 115.9(9) . .
C83 C82 C81 111.9(10) . .
C82 C83 C84 114.5(11) . .
N C85 C86' 115.9(10) . .
N C85 C86 109.4(11) . .
C86' C85 C86 22.4(12) . .
C87 C86 C85 110.9(5) . .
C86 C87 C88 110.9(5) . .
C87' C86' C85 111.1(5) . .
C88' C87' C86' 111.1(5) . .
O1 C89 C91 124.9(6) . .
O1 C89 C90 124.4(6) . .
C91 C89 C90 109.8(4) . .
O1' C89' C90' 123.3(7) . .
O1' C89' C91' 123.1(7) . .
C90' C89' C91' 108.5(5) . .
C92 O2 C93 76(4) 2_576 2_576
C92 O2 C92 111(4) 2_576 .
C93 O2 C92 170(5) 2_576 .
C92 O2 O2 58(3) 2_576 2_576
C93 O2 O2 134(6) 2_576 2_576
C92 O2 O2 52(3) . 2_576
O2 C92 O2 69(4) 2_576 .
O2 C92 C94 138(6) 2_576 .
O2 C92 C94 109(6) . .
O2 C92 C93 54(4) 2_576 .
O2 C92 C93 123.0(7) . .
C94 C92 C93 108.6(5) . .
O2 C93 C92 50(3) 2_576 .

loop_
_geom_bond_atom_site_label_1
_geom_bond_atom_site_label_2
_geom_bond_distance
_geom_bond_site_symmetry_2
Pt1 C1 2.052(10) .
Pt1 C7 2.069(9) .
Pt1 P2 2.289(3) .
Pt1 P1 2.305(3) .
Pt2 P2 2.268(2) .
Pt2 P1 2.325(3) .
Pt2 P3 2.347(3) .
Pt2 I 2.7139(9) .
Pt3 C13 2.019(9) .
Pt3 P3 2.311(3) .
Pt3 P4 2.318(3) .
Pt3 I 2.6704(9) .
P1 C31 1.821(11) .
P1 C25 1.829(11) .
P2 C43 1.813(10) .
P2 C37 1.818(10) .
P3 C49 1.824(10) .
P3 C55 1.831(10) .
P4 C61 1.810(10) .
P4 C67 1.818(11) .
P4 C19 1.847(10) .
F1 C2 1.359(11) .
F2 C3 1.345(13) .
F3 C4 1.337(12) .
F4 C5 1.369(11) .
F5 C6 1.323(11) .
F6 C8 1.384(12) .
F7 C9 1.362(11) .
F8 C10 1.359(13) .
F9 C11 1.336(13) .
F10 C12 1.359(11) .
F11 C14 1.357(12) .
F12 C15 1.326(11) .
F13 C16 1.350(12) .
F14 C17 1.337(11) .
F15 C18 1.359(11) .
F16 C20 1.344(11) .
F17 C21 1.333(12) .
F18 C22 1.330(12) .
F19 C23 1.336(12) .
F20 C24 1.342(12) .
C1 C2 1.405(14) .
C1 C6 1.419(14) .
C2 C3 1.366(16) .
C3 C4 1.406(16) .
C4 C5 1.359(16) .
C5 C6 1.374(15) .
C7 C8 1.379(13) .
C7 C12 1.383(15) .
C8 C9 1.363(15) .
C9 C10 1.339(17) .
C10 C11 1.386(16) .
C11 C12 1.381(16) .
C13 C14 1.367(14) .
C13 C18 1.375(14) .
C14 C15 1.406(15) .
C15 C16 1.386(15) .
C16 C17 1.377(15) .
C17 C18 1.371(14) .
C19 C20 1.381(14) .
C19 C24 1.387(14) .
C20 C21 1.372(14) .
C21 C22 1.359(14) .
C22 C23 1.379(16) .
C23 C24 1.369(15) .
C25 C30 1.369(17) .
C25 C26 1.392(17) .
C26 C27 1.392(18) .
C27 C28 1.34(2) .
C28 C29 1.37(2) .
C29 C30 1.410(17) .
C31 C36 1.366(18) .
C31 C32 1.402(17) .
C32 C33 1.396(18) .
C33 C34 1.36(2) .
C34 C35 1.37(2) .
C35 C36 1.427(17) .
C37 C38 1.383(15) .
C37 C42 1.405(15) .
C38 C39 1.401(15) .
C39 C40 1.372(19) .
C40 C41 1.375(19) .
C41 C42 1.379(15) .
C43 C44 1.398(14) .
C43 C48 1.406(13) .
C44 C45 1.403(15) .
C45 C46 1.357(16) .
C46 C47 1.377(16) .
C47 C48 1.390(14) .
C49 C54 1.376(15) .
C49 C50 1.393(16) .
C50 C51 1.399(18) .
C51 C52 1.367(19) .
C52 C53 1.36(2) .
C53 C54 1.363(17) .
C55 C60 1.387(15) .
C55 C56 1.410(15) .
C56 C57 1.390(15) .
C57 C58 1.387(18) .
C58 C59 1.367(19) .
C59 C60 1.403(17) .
C61 C62 1.379(15) .
C61 C66 1.413(14) .
C62 C63 1.380(16) .
C63 C64 1.384(16) .
C64 C65 1.367(17) .
C65 C66 1.372(16) .
C67 C72 1.391(15) .
C67 C68 1.404(15) .
C68 C69 1.397(15) .
C69 C70 1.405(19) .
C70 C71 1.364(18) .
C71 C72 1.404(16) .
N C73 1.504(15) .
N C81 1.509(13) .
N C85 1.521(13) .
N C77 1.535(13) .
C73 C74 1.516(16) .
C74 C75 1.510(18) .
C75 C76 1.505(17) .
C77 C78 1.515(17) .
C78 C79 1.546(16) .
C79 C80 1.517(18) .
C81 C82 1.506(15) .
C82 C83 1.502(16) .
C83 C84 1.517(16) .
C85 C86' 1.541(5) .
C85 C86 1.542(5) .
C86 C87 1.540(5) .
C87 C88 1.542(5) .
C86' C87' 1.540(5) .
C87' C88' 1.540(5) .
O1 C89 1.293(5) .
C89 C91 1.531(5) .
C89 C90 1.531(5) .
O1' C89' 1.300(5) .
C89' C90' 1.539(5) .
C89' C91' 1.541(5) .
O2 C92 1.21(7) 2_576
O2 C93 1.28(8) 2_576
O2 C92 1.301(5) .
O2 O2 1.43(7) 2_576
C92 O2 1.21(7) 2_576
C92 C94 1.540(5) .
C92 C93 1.540(5) .
C93 O2 1.28(8) 2_576
